data_4063961
loop_
_publ_author_name
'Han, Ying-Feng'
'Li, Hao'
'Hu, Ping'
'Jin, Guo-Xin'

_publ_section_title
;
 Alkyne Insertion Induced Regiospecific C&#x2212;H Activation with
 [Cp*MCl2]2(M = Ir, Rh)
;
_journal_issue 4
_journal_name_full Organometallics
_journal_page_first 905
_journal_paper_doi 10.1021/om101064v
_journal_volume 30
_journal_year 2011
_chemical_formula_sum 'C44 H38 Cl2 Ir N O4'
_chemical_formula_weight 907.85
_chemical_name_systematic
; 
 ? 
;
_space_group_IT_number 2
_symmetry_cell_setting triclinic
_symmetry_space_group_name_Hall '-P 1'
_symmetry_space_group_name_H-M 'P -1'
_atom_sites_solution_hydrogens geom
_atom_sites_solution_primary direct
_atom_sites_solution_secondary difmap
_audit_creation_method SHELXL-97
_cell_angle_alpha 79.535(4)
_cell_angle_beta 87.661(5)
_cell_angle_gamma 84.908(4)
_cell_formula_units_Z 2
_cell_length_a 11.353(4)
_cell_length_b 12.074(4)
_cell_length_c 13.776(5)
_cell_measurement_reflns_used 975
_cell_measurement_temperature 293(2)
_cell_measurement_theta_max 25.358
_cell_measurement_theta_min 2.626
_cell_volume 1849.0(11)
_computing_cell_refinement 'Bruker SMART'
_computing_data_collection 'Bruker SMART'
_computing_data_reduction 'Bruker SHELXTL'
_computing_molecular_graphics 'Bruker SHELXTL'
_computing_publication_material 'Bruker SHELXTL'
_computing_structure_refinement 'SHELXL-97 (Sheldrick, 1997)'
_computing_structure_solution 'SHELXS-97 (Sheldrick, 1990)'
_diffrn_ambient_temperature 293(2)
_diffrn_measured_fraction_theta_full 0.973
_diffrn_measured_fraction_theta_max 0.973
_diffrn_measurement_device_type 'CCD area detector'
_diffrn_measurement_method 'phi and omega scans'
_diffrn_radiation_monochromator graphite
_diffrn_radiation_source 'fine-focus sealed tube'
_diffrn_radiation_type MoK\a
_diffrn_radiation_wavelength 0.71073
_diffrn_reflns_av_R_equivalents 0.0350
_diffrn_reflns_av_sigmaI/netI 0.0601
_diffrn_reflns_limit_h_max 13
_diffrn_reflns_limit_h_min -13
_diffrn_reflns_limit_k_max 14
_diffrn_reflns_limit_k_min -14
_diffrn_reflns_limit_l_max 16
_diffrn_reflns_limit_l_min -12
_diffrn_reflns_number 8413
_diffrn_reflns_theta_full 26.01
_diffrn_reflns_theta_max 26.01
_diffrn_reflns_theta_min 1.50
_diffrn_standards_decay_% 3.44
_exptl_absorpt_coefficient_mu 3.800
_exptl_absorpt_correction_T_max 0.4885
_exptl_absorpt_correction_T_min 0.3497
_exptl_absorpt_correction_type multi-scan
_exptl_absorpt_process_details sadabs
_exptl_crystal_colour red
_exptl_crystal_density_diffrn 1.631
_exptl_crystal_density_method 'not measured'
_exptl_crystal_description prism
_exptl_crystal_F_000 904
_exptl_crystal_size_max 0.35
_exptl_crystal_size_mid 0.30
_exptl_crystal_size_min 0.22
_refine_diff_density_max 1.509
_refine_diff_density_min -1.539
_refine_diff_density_rms 0.124
_refine_ls_extinction_method none
_refine_ls_goodness_of_fit_ref 0.996
_refine_ls_hydrogen_treatment constr
_refine_ls_matrix_type full
_refine_ls_number_parameters 476
_refine_ls_number_reflns 7073
_refine_ls_number_restraints 0
_refine_ls_restrained_S_all 0.996
_refine_ls_R_factor_all 0.0439
_refine_ls_R_factor_gt 0.0369
_refine_ls_shift/su_max 0.001
_refine_ls_shift/su_mean 0.000
_refine_ls_structure_factor_coef Fsqd
_refine_ls_weighting_details 'calc w=1/[\s^2^(Fo^2^)+(0.0460P)^2^+0.0000P] where P=(Fo^2^+2Fc^2^)/3'
_refine_ls_weighting_scheme calc
_refine_ls_wR_factor_gt 0.0863
_refine_ls_wR_factor_ref 0.0881
_reflns_number_gt 6030
_reflns_number_total 7073
_reflns_threshold_expression >2sigma(I)
_cod_data_source_file om101064v_si_002.cif
_cod_data_source_block 5
_cod_depositor_comments
;
The following automatic conversions were performed:

'_symmetry_cell_setting' value 'Triclinic' changed to 'triclinic'
according to /home/saulius/struct/CIF-dictionaries/cif_core.dic
dictionary named 'cif_core.dic' version 2.4.1 from 2010-06-29.

Automatic conversion script
Id: cif_fix_values 1715 2011-07-08 13:25:40Z adriana 
;
_cod_original_cell_volume 1849.0(12)
_cod_original_sg_symbol_H-M P-1
_cod_database_code 4063961

loop_
_symmetry_equiv_pos_as_xyz
'x, y, z'
'-x, -y, -z'

loop_
_atom_site_label
_atom_site_type_symbol
_atom_site_fract_x
_atom_site_fract_y
_atom_site_fract_z
_atom_site_U_iso_or_equiv
_atom_site_adp_type
_atom_site_occupancy
_atom_site_symmetry_multiplicity
_atom_site_calc_flag
_atom_site_refinement_flags
Ir1 Ir 0.682585(18) 0.663446(16) 0.742357(14) 0.02983(8) Uani 1 1 d .
N1 N 0.8476(4) 0.6674(3) 0.6703(3) 0.0320(10) Uani 1 1 d .
O1 O 0.6739(4) 0.6702(4) 0.9931(3) 0.0506(10) Uani 1 1 d .
O2 O 0.8693(4) 0.6447(4) 0.9657(3) 0.0501(10) Uani 1 1 d .
O3 O 0.9203(4) 0.9797(4) 0.8651(3) 0.0600(12) Uani 1 1 d .
O4 O 0.7983(4) 0.8858(4) 0.9731(3) 0.0552(11) Uani 1 1 d .
C1 C 0.8446(5) 0.8718(4) 0.6236(4) 0.0328(12) Uani 1 1 d .
C2 C 0.8010(5) 0.9166(4) 0.7072(4) 0.0344(12) Uani 1 1 d .
C3 C 0.7638(5) 1.0318(5) 0.6925(4) 0.0420(13) Uani 1 1 d .
H3 H 0.7375 1.0629 0.7473 0.050 Uiso 1 1 calc R
C4 C 0.7258(6) 1.2197(5) 0.5898(5) 0.0575(17) Uani 1 1 d .
H4 H 0.6979 1.2507 0.6442 0.069 Uiso 1 1 calc R
C5 C 0.7301(6) 1.2874(5) 0.4990(5) 0.0596(18) Uani 1 1 d .
H5 H 0.7040 1.3635 0.4930 0.072 Uiso 1 1 calc R
C6 C 0.7817(5) 1.3132(5) 0.3210(5) 0.0559(17) Uani 1 1 d .
H6 H 0.7548 1.3893 0.3131 0.067 Uiso 1 1 calc R
C7 C 0.8283(6) 1.2706(6) 0.2418(5) 0.0614(19) Uani 1 1 d .
H7 H 0.8340 1.3183 0.1809 0.074 Uiso 1 1 calc R
C8 C 0.8673(6) 1.1587(6) 0.2500(5) 0.0554(17) Uani 1 1 d .
H8 H 0.8995 1.1316 0.1948 0.066 Uiso 1 1 calc R
C9 C 0.8996(6) 0.9688(5) 0.3539(4) 0.0498(15) Uani 1 1 d .
H9 H 0.9304 0.9388 0.2997 0.060 Uiso 1 1 calc R
C10 C 0.8951(5) 0.9002(5) 0.4422(4) 0.0433(14) Uani 1 1 d .
H10 H 0.9218 0.8244 0.4473 0.052 Uiso 1 1 calc R
C11 C 0.7637(5) 1.1015(5) 0.6026(4) 0.0425(14) Uani 1 1 d .
C12 C 0.7734(5) 1.2449(5) 0.4138(5) 0.0468(15) Uani 1 1 d .
C13 C 0.8592(5) 1.0849(5) 0.3397(4) 0.0437(14) Uani 1 1 d .
C14 C 0.8500(4) 0.9420(4) 0.5287(4) 0.0340(12) Uani 1 1 d .
C15 C 0.8130(5) 1.1289(5) 0.4229(4) 0.0409(13) Uani 1 1 d .
C16 C 0.8082(5) 1.0573(4) 0.5174(4) 0.0376(12) Uani 1 1 d .
C17 C 0.8985(5) 0.7557(4) 0.6315(4) 0.0334(12) Uani 1 1 d .
H17 H 0.9753 0.7456 0.6065 0.040 Uiso 1 1 calc R
C18 C 0.9111(5) 0.5565(4) 0.6757(4) 0.0357(12) Uani 1 1 d .
C19 C 0.8649(5) 0.4758(4) 0.7520(4) 0.0363(12) Uani 1 1 d .
C20 C 0.7637(5) 0.5112(4) 0.8063(4) 0.0371(13) Uani 1 1 d .
C21 C 0.7281(6) 0.4332(5) 0.8854(4) 0.0496(15) Uani 1 1 d .
H21 H 0.6656 0.4536 0.9261 0.059 Uiso 1 1 calc R
C22 C 0.7847(7) 0.3231(5) 0.9060(5) 0.0625(19) Uani 1 1 d .
H22 H 0.7580 0.2728 0.9600 0.075 Uiso 1 1 calc R
C23 C 0.8759(6) 0.2879(5) 0.8504(5) 0.0618(19) Uani 1 1 d .
H23 H 0.9091 0.2137 0.8647 0.074 Uiso 1 1 calc R
C24 C 0.9213(6) 0.3647(5) 0.7697(4) 0.0479(15) Uani 1 1 d .
C25 C 1.0199(6) 0.3397(5) 0.7096(5) 0.0557(17) Uani 1 1 d .
H25 H 1.0591 0.2677 0.7213 0.067 Uiso 1 1 calc R
C26 C 1.0585(6) 0.4180(5) 0.6356(5) 0.0573(17) Uani 1 1 d .
H26 H 1.1212 0.3977 0.5950 0.069 Uiso 1 1 calc R
C27 C 1.0062(5) 0.5304(5) 0.6178(4) 0.0453(14) Uani 1 1 d .
H27 H 1.0357 0.5847 0.5683 0.054 Uiso 1 1 calc R
C28 C 0.8006(5) 0.8510(4) 0.8097(4) 0.0348(12) Uani 1 1 d .
C29 C 0.7578(4) 0.7487(4) 0.8361(4) 0.0325(11) Uani 1 1 d .
C30 C 0.8464(5) 0.9124(5) 0.8839(4) 0.0418(13) Uani 1 1 d .
C31 C 0.8451(8) 0.9385(7) 1.0479(5) 0.083(3) Uani 1 1 d .
H31A H 0.9299 0.9308 1.0440 0.124 Uiso 1 1 calc R
H31B H 0.8185 0.9025 1.1120 0.124 Uiso 1 1 calc R
H31C H 0.8178 1.0172 1.0373 0.124 Uiso 1 1 calc R
C32 C 0.7587(5) 0.6871(5) 0.9398(4) 0.0400(13) Uani 1 1 d .
C33 C 0.8778(8) 0.5747(7) 1.0635(5) 0.083(3) Uani 1 1 d .
H33A H 0.8380 0.6147 1.1112 0.124 Uiso 1 1 calc R
H33B H 0.9595 0.5573 1.0800 0.124 Uiso 1 1 calc R
H33C H 0.8414 0.5058 1.0638 0.124 Uiso 1 1 calc R
C34 C 0.4977(5) 0.6406(5) 0.7791(4) 0.0428(14) Uani 1 1 d .
C35 C 0.5065(5) 0.7585(6) 0.7455(5) 0.0518(16) Uani 1 1 d .
C36 C 0.5459(5) 0.7753(5) 0.6468(5) 0.0514(17) Uani 1 1 d .
C37 C 0.5611(5) 0.6664(6) 0.6183(4) 0.0523(16) Uani 1 1 d .
C38 C 0.5273(5) 0.5859(5) 0.6982(5) 0.0493(16) Uani 1 1 d .
C39 C 0.4451(6) 0.5884(8) 0.8775(5) 0.093(3) Uani 1 1 d .
H39A H 0.4648 0.6294 0.9272 0.139 Uiso 1 1 calc R
H39B H 0.4763 0.5110 0.8946 0.139 Uiso 1 1 calc R
H39C H 0.3606 0.5915 0.8731 0.139 Uiso 1 1 calc R
C40 C 0.4717(8) 0.8492(8) 0.8065(8) 0.113(4) Uani 1 1 d .
H40A H 0.5232 0.9091 0.7896 0.170 Uiso 1 1 calc R
H40B H 0.4784 0.8174 0.8754 0.170 Uiso 1 1 calc R
H40C H 0.3915 0.8787 0.7932 0.170 Uiso 1 1 calc R
C41 C 0.5489(7) 0.8872(7) 0.5778(7) 0.111(4) Uani 1 1 d .
H41A H 0.4805 0.8997 0.5373 0.166 Uiso 1 1 calc R
H41B H 0.6191 0.8865 0.5365 0.166 Uiso 1 1 calc R
H41C H 0.5491 0.9466 0.6155 0.166 Uiso 1 1 calc R
C42 C 0.6020(8) 0.6441(10) 0.5171(5) 0.113(4) Uani 1 1 d .
H42A H 0.6305 0.5660 0.5219 0.169 Uiso 1 1 calc R
H42B H 0.6645 0.6910 0.4924 0.169 Uiso 1 1 calc R
H42C H 0.5370 0.6610 0.4729 0.169 Uiso 1 1 calc R
C43 C 0.5197(8) 0.4621(6) 0.6978(8) 0.105(3) Uani 1 1 d .
H43A H 0.4383 0.4472 0.6953 0.158 Uiso 1 1 calc R
H43B H 0.5537 0.4183 0.7567 0.158 Uiso 1 1 calc R
H43C H 0.5622 0.4418 0.6411 0.158 Uiso 1 1 calc R
C44 C 0.5572(16) 0.8302(14) 0.1294(10) 0.205(8) Uani 1 1 d .
H44A H 0.6105 0.8768 0.0866 0.246 Uiso 1 1 calc R
H44B H 0.5693 0.7551 0.1132 0.246 Uiso 1 1 calc R
Cl1 Cl 0.6020(4) 0.8207(3) 0.2463(3) 0.1673(15) Uani 1 1 d .
Cl2 Cl 0.4292(4) 0.8771(7) 0.1005(4) 0.289(4) Uani 1 1 d .

loop_
_atom_site_aniso_label
_atom_site_aniso_U_11
_atom_site_aniso_U_22
_atom_site_aniso_U_33
_atom_site_aniso_U_23
_atom_site_aniso_U_13
_atom_site_aniso_U_12
Ir1 0.03221(12) 0.03144(12) 0.02653(12) -0.00555(8) -0.00143(8) -0.00541(8)
N1 0.035(2) 0.034(2) 0.027(2) -0.0053(18) -0.0011(18) -0.0046(19)
O1 0.060(3) 0.060(3) 0.035(2) -0.0108(19) 0.007(2) -0.021(2)
O2 0.051(3) 0.060(3) 0.038(2) -0.002(2) -0.0122(19) -0.004(2)
O3 0.068(3) 0.070(3) 0.051(3) -0.022(2) 0.006(2) -0.037(3)
O4 0.070(3) 0.069(3) 0.035(2) -0.022(2) 0.004(2) -0.029(2)
C1 0.035(3) 0.033(3) 0.032(3) -0.008(2) 0.000(2) -0.005(2)
C2 0.035(3) 0.037(3) 0.032(3) -0.006(2) 0.001(2) -0.008(2)
C3 0.043(3) 0.046(3) 0.038(3) -0.013(3) 0.009(3) -0.003(3)
C4 0.067(5) 0.040(3) 0.062(4) -0.007(3) 0.018(3) 0.002(3)
C5 0.056(4) 0.040(3) 0.074(5) 0.006(3) 0.008(3) 0.010(3)
C6 0.042(4) 0.043(4) 0.072(5) 0.014(3) -0.003(3) 0.001(3)
C7 0.049(4) 0.066(5) 0.059(4) 0.019(4) -0.007(3) -0.008(3)
C8 0.049(4) 0.069(5) 0.044(4) 0.003(3) 0.002(3) -0.010(3)
C9 0.063(4) 0.054(4) 0.033(3) -0.006(3) 0.005(3) -0.013(3)
C10 0.059(4) 0.034(3) 0.036(3) -0.004(2) 0.006(3) -0.008(3)
C11 0.034(3) 0.040(3) 0.052(4) -0.006(3) 0.006(3) -0.003(2)
C12 0.030(3) 0.046(3) 0.059(4) 0.005(3) 0.002(3) -0.002(3)
C13 0.034(3) 0.055(4) 0.040(3) 0.001(3) -0.003(3) -0.009(3)
C14 0.032(3) 0.035(3) 0.036(3) -0.006(2) 0.001(2) -0.007(2)
C15 0.029(3) 0.042(3) 0.048(3) 0.004(3) -0.002(2) -0.007(2)
C16 0.031(3) 0.040(3) 0.042(3) -0.005(2) 0.003(2) -0.007(2)
C17 0.034(3) 0.038(3) 0.027(3) -0.003(2) 0.002(2) -0.005(2)
C18 0.042(3) 0.032(3) 0.035(3) -0.010(2) -0.005(2) 0.000(2)
C19 0.043(3) 0.032(3) 0.034(3) -0.007(2) -0.007(2) -0.003(2)
C20 0.045(3) 0.033(3) 0.034(3) -0.007(2) -0.012(2) 0.000(2)
C21 0.060(4) 0.048(4) 0.038(3) -0.003(3) 0.001(3) -0.004(3)
C22 0.083(5) 0.044(4) 0.053(4) 0.009(3) -0.007(4) 0.001(4)
C23 0.078(5) 0.033(3) 0.069(5) 0.004(3) -0.006(4) 0.003(3)
C24 0.055(4) 0.044(3) 0.045(4) -0.009(3) -0.011(3) 0.001(3)
C25 0.064(4) 0.041(3) 0.062(4) -0.016(3) -0.006(3) 0.014(3)
C26 0.065(4) 0.045(4) 0.062(4) -0.020(3) 0.008(3) 0.013(3)
C27 0.047(4) 0.044(3) 0.044(3) -0.009(3) 0.005(3) -0.001(3)
C28 0.034(3) 0.038(3) 0.035(3) -0.012(2) 0.001(2) -0.006(2)
C29 0.031(3) 0.037(3) 0.031(3) -0.010(2) -0.002(2) -0.002(2)
C30 0.046(4) 0.043(3) 0.039(3) -0.014(3) -0.001(3) -0.006(3)
C31 0.114(7) 0.101(6) 0.047(4) -0.034(4) -0.001(4) -0.043(5)
C32 0.048(4) 0.040(3) 0.034(3) -0.009(2) -0.006(3) -0.010(3)
C33 0.104(7) 0.089(6) 0.051(4) 0.009(4) -0.032(4) -0.011(5)
C34 0.031(3) 0.058(4) 0.037(3) 0.000(3) 0.001(2) -0.011(3)
C35 0.033(3) 0.060(4) 0.070(5) -0.036(3) -0.008(3) 0.007(3)
C36 0.027(3) 0.052(4) 0.069(4) 0.014(3) -0.013(3) -0.012(3)
C37 0.041(4) 0.085(5) 0.033(3) -0.012(3) -0.009(3) -0.009(3)
C38 0.042(4) 0.042(3) 0.069(4) -0.018(3) -0.015(3) -0.007(3)
C39 0.045(4) 0.157(9) 0.060(5) 0.029(5) 0.006(4) -0.021(5)
C40 0.068(6) 0.116(8) 0.184(10) -0.109(8) -0.022(6) 0.021(5)
C41 0.061(5) 0.098(6) 0.146(9) 0.070(6) -0.049(5) -0.027(5)
C42 0.077(6) 0.224(12) 0.044(5) -0.045(6) -0.005(4) -0.006(7)
C43 0.091(7) 0.064(5) 0.176(10) -0.048(6) -0.049(7) -0.011(5)
C44 0.236(19) 0.221(17) 0.148(13) -0.060(12) 0.064(12) 0.064(15)
Cl1 0.257(5) 0.120(3) 0.119(3) -0.008(2) 0.041(3) -0.035(3)
Cl2 0.118(3) 0.553(11) 0.279(6) -0.303(7) 0.046(3) -0.031(5)

loop_
_atom_type_symbol
_atom_type_description
_atom_type_scat_dispersion_real
_atom_type_scat_dispersion_imag
_atom_type_scat_source
C C 0.0033 0.0016 'International Tables Vol C Tables 4.2.6.8 and 6.1.1.4'
H H 0.0000 0.0000 'International Tables Vol C Tables 4.2.6.8 and 6.1.1.4'
N N 0.0061 0.0033 'International Tables Vol C Tables 4.2.6.8 and 6.1.1.4'
O O 0.0106 0.0060 'International Tables Vol C Tables 4.2.6.8 and 6.1.1.4'
Ir Ir -1.4442 7.9887 'International Tables Vol C Tables 4.2.6.8 and 6.1.1.4'
Cl Cl 0.1484 0.1585 'International Tables Vol C Tables 4.2.6.8 and 6.1.1.4'

loop_
_geom_angle_atom_site_label_1
_geom_angle_atom_site_label_2
_geom_angle_atom_site_label_3
_geom_angle
C20 Ir1 C29 92.9(2)
C20 Ir1 N1 78.8(2)
C29 Ir1 N1 84.19(18)
C20 Ir1 C34 102.1(2)
C29 Ir1 C34 112.5(2)
N1 Ir1 C34 163.10(19)
C20 Ir1 C35 138.5(3)
C29 Ir1 C35 95.0(2)
N1 Ir1 C35 142.6(2)
C34 Ir1 C35 37.9(2)
C20 Ir1 C38 93.3(2)
C29 Ir1 C38 149.9(2)
N1 Ir1 C38 125.9(2)
C34 Ir1 C38 37.4(2)
C35 Ir1 C38 61.9(2)
C20 Ir1 C37 118.1(2)
C29 Ir1 C37 149.0(2)
N1 Ir1 C37 102.2(2)
C34 Ir1 C37 62.3(2)
C35 Ir1 C37 61.6(2)
C38 Ir1 C37 36.5(2)
C20 Ir1 C36 154.0(2)
C29 Ir1 C36 112.0(2)
N1 Ir1 C36 110.0(2)
C34 Ir1 C36 62.4(2)
C35 Ir1 C36 36.4(2)
C38 Ir1 C36 61.5(2)
C37 Ir1 C36 37.2(2)
C17 N1 C18 119.7(5)
C17 N1 Ir1 126.5(4)
C18 N1 Ir1 113.5(3)
C32 O2 C33 114.8(5)
C30 O4 C31 115.2(5)
C2 C1 C14 120.9(5)
C2 C1 C17 122.2(5)
C14 C1 C17 116.6(4)
C3 C2 C1 117.2(5)
C3 C2 C28 118.6(5)
C1 C2 C28 124.1(5)
C11 C3 C2 124.0(5)
C5 C4 C11 121.1(6)
C4 C5 C12 121.8(6)
C7 C6 C12 121.2(6)
C6 C7 C8 121.1(6)
C7 C8 C13 120.9(7)
C10 C9 C13 122.8(6)
C9 C10 C14 121.2(5)
C3 C11 C16 119.3(5)
C3 C11 C4 122.8(6)
C16 C11 C4 117.8(5)
C6 C12 C5 122.8(6)
C6 C12 C15 118.0(6)
C5 C12 C15 119.2(5)
C8 C13 C15 118.3(6)
C8 C13 C9 123.9(6)
C15 C13 C9 117.7(5)
C16 C14 C1 119.6(5)
C16 C14 C10 117.7(5)
C1 C14 C10 122.7(5)
C13 C15 C12 120.4(5)
C13 C15 C16 120.2(5)
C12 C15 C16 119.4(6)
C14 C16 C15 120.4(5)
C14 C16 C11 118.9(5)
C15 C16 C11 120.7(5)
N1 C17 C1 124.7(5)
C27 C18 C19 122.3(5)
C27 C18 N1 125.8(5)
C19 C18 N1 111.9(5)
C18 C19 C24 118.5(5)
C18 C19 C20 117.7(5)
C24 C19 C20 123.8(5)
C21 C20 C19 115.7(5)
C21 C20 Ir1 130.3(4)
C19 C20 Ir1 113.5(4)
C20 C21 C22 121.3(6)
C23 C22 C21 122.6(6)
C22 C23 C24 119.7(6)
C25 C24 C19 118.3(6)
C25 C24 C23 124.9(6)
C19 C24 C23 116.7(6)
C26 C25 C24 121.2(6)
C25 C26 C27 121.8(6)
C18 C27 C26 117.7(6)
C29 C28 C2 124.3(5)
C29 C28 C30 122.1(5)
C2 C28 C30 113.5(4)
C28 C29 C32 122.1(5)
C28 C29 Ir1 125.1(4)
C32 C29 Ir1 112.8(4)
O3 C30 O4 122.4(5)
O3 C30 C28 124.0(5)
O4 C30 C28 113.6(5)
O1 C32 O2 123.0(5)
O1 C32 C29 126.0(5)
O2 C32 C29 110.8(5)
C38 C34 C35 107.2(5)
C38 C34 C39 126.5(6)
C35 C34 C39 125.4(7)
C38 C34 Ir1 73.3(3)
C35 C34 Ir1 72.9(3)
C39 C34 Ir1 127.5(4)
C36 C35 C34 108.7(5)
C36 C35 C40 126.6(7)
C34 C35 C40 124.6(7)
C36 C35 Ir1 73.5(3)
C34 C35 Ir1 69.2(3)
C40 C35 Ir1 125.8(5)
C35 C36 C37 107.1(5)
C35 C36 C41 126.4(7)
C37 C36 C41 125.6(7)
C35 C36 Ir1 70.1(3)
C37 C36 Ir1 70.3(3)
C41 C36 Ir1 133.5(4)
C38 C37 C36 108.4(5)
C38 C37 C42 126.2(7)
C36 C37 C42 125.4(7)
C38 C37 Ir1 71.4(3)
C36 C37 Ir1 72.5(3)
C42 C37 Ir1 123.9(5)
C37 C38 C34 108.5(5)
C37 C38 C43 126.0(7)
C34 C38 C43 125.4(7)
C37 C38 Ir1 72.2(3)
C34 C38 Ir1 69.2(3)
C43 C38 Ir1 125.9(5)
Cl2 C44 Cl1 120.6(8)

loop_
_geom_bond_atom_site_label_1
_geom_bond_atom_site_label_2
_geom_bond_distance
Ir1 C20 2.044(5)
Ir1 C29 2.046(5)
Ir1 N1 2.085(4)
Ir1 C34 2.169(5)
Ir1 C35 2.218(6)
Ir1 C38 2.223(6)
Ir1 C37 2.233(6)
Ir1 C36 2.261(5)
N1 C17 1.278(6)
N1 C18 1.455(6)
O1 C32 1.196(7)
O2 C32 1.350(7)
O2 C33 1.456(7)
O3 C30 1.207(7)
O4 C30 1.321(7)
O4 C31 1.445(7)
C1 C2 1.412(7)
C1 C14 1.426(7)
C1 C17 1.466(7)
C2 C3 1.398(7)
C2 C28 1.489(7)
C3 C11 1.365(8)
C4 C5 1.366(8)
C4 C11 1.435(8)
C5 C12 1.417(9)
C6 C7 1.357(10)
C6 C12 1.395(8)
C7 C8 1.370(9)
C8 C13 1.391(8)
C9 C10 1.343(7)
C9 C13 1.417(8)
C10 C14 1.435(7)
C11 C16 1.431(8)
C12 C15 1.418(8)
C13 C15 1.411(8)
C14 C16 1.413(7)
C15 C16 1.428(7)
C18 C27 1.365(8)
C18 C19 1.416(7)
C19 C24 1.417(8)
C19 C20 1.421(8)
C20 C21 1.378(7)
C21 C22 1.409(8)
C22 C23 1.347(10)
C23 C24 1.423(9)
C24 C25 1.410(9)
C25 C26 1.346(9)
C26 C27 1.415(8)
C28 C29 1.350(7)
C28 C30 1.500(7)
C29 C32 1.486(7)
C34 C38 1.410(8)
C34 C35 1.426(9)
C34 C39 1.510(8)
C35 C36 1.399(9)
C35 C40 1.514(9)
C36 C37 1.433(9)
C36 C41 1.506(9)
C37 C38 1.395(8)
C37 C42 1.514(9)
C38 C43 1.507(9)
C44 Cl2 1.553(16)
C44 Cl1 1.689(15)
